data_2221317
loop_
_publ_author_name
'Liu, Deyun'

_publ_section_title
;
 <i>N</i>'-Cyclohexylidene-2-hydroxybenzohydrazide
;
_journal_coeditor_code CV2521
_journal_issue 4
_journal_name_full 'Acta Crystallographica Section E'
_journal_page_first o691
_journal_paper_doi 10.1107/S1600536809007636
_journal_volume 65
_journal_year 2009
_chemical_formula_iupac 'C13 H16 N2 O2'
_chemical_formula_moiety 'C13 H16 N2 O2'
_chemical_formula_sum 'C13 H16 N2 O2'
_chemical_formula_weight 232.28
_chemical_name_systematic ?
_space_group_IT_number 9
_symmetry_cell_setting monoclinic
_symmetry_space_group_name_Hall 'C -2yc'
_symmetry_space_group_name_H-M 'C 1 c 1'
_atom_sites_solution_hydrogens geom
_atom_sites_solution_primary direct
_atom_sites_solution_secondary difmap
_audit_creation_method SHELXL-97
_cell_angle_alpha 90.00
_cell_angle_beta 102.241(2)
_cell_angle_gamma 90.00
_cell_formula_units_Z 4
_cell_length_a 18.376(2)
_cell_length_b 5.3386(10)
_cell_length_c 12.9435(15)
_cell_measurement_reflns_used 1322
_cell_measurement_temperature 293(2)
_cell_measurement_theta_max 27.498
_cell_measurement_theta_min 3.221
_cell_volume 1240.9(3)
_computing_cell_refinement 'SAINT (Siemens, 1996)'
_computing_data_collection 'SMART (Siemens, 1996)'
_computing_data_reduction 'SAINT (Siemens, 1996)'
_computing_molecular_graphics 'SHELXTL (Sheldrick, 2008)'
_computing_publication_material 'SHELXTL (Sheldrick, 2008)'
_computing_structure_refinement 'SHELXL97 (Sheldrick, 2008)'
_computing_structure_solution 'SHELXS97 (Sheldrick, 2008)'
_diffrn_ambient_temperature 293(2)
_diffrn_measured_fraction_theta_full 0.993
_diffrn_measured_fraction_theta_max 0.993
_diffrn_measurement_device_type 'Bruker SMART Apex CCD area-detector'
_diffrn_measurement_method 'phi and omega scans'
_diffrn_radiation_monochromator graphite
_diffrn_radiation_source 'fine-focus sealed tube'
_diffrn_radiation_type MoK\a
_diffrn_radiation_wavelength 0.71073
_diffrn_reflns_av_R_equivalents 0.0239
_diffrn_reflns_av_sigmaI/netI 0.0271
_diffrn_reflns_limit_h_max 11
_diffrn_reflns_limit_h_min -21
_diffrn_reflns_limit_k_max 6
_diffrn_reflns_limit_k_min -6
_diffrn_reflns_limit_l_max 15
_diffrn_reflns_limit_l_min -15
_diffrn_reflns_number 2969
_diffrn_reflns_theta_full 25.01
_diffrn_reflns_theta_max 25.01
_diffrn_reflns_theta_min 2.27
_exptl_absorpt_coefficient_mu 0.085
_exptl_absorpt_correction_T_max 0.9774
_exptl_absorpt_correction_T_min 0.9676
_exptl_absorpt_correction_type multi-scan
_exptl_absorpt_process_details '(SADABS; Sheldrick, 1996)'
_exptl_crystal_colour red
_exptl_crystal_density_diffrn 1.243
_exptl_crystal_density_method 'not measured'
_exptl_crystal_description block
_exptl_crystal_F_000 496
_exptl_crystal_size_max 0.39
_exptl_crystal_size_mid 0.29
_exptl_crystal_size_min 0.27
_refine_diff_density_max 0.278
_refine_diff_density_min -0.150
_refine_ls_extinction_method none
_refine_ls_goodness_of_fit_ref 1.076
_refine_ls_hydrogen_treatment constr
_refine_ls_matrix_type full
_refine_ls_number_parameters 154
_refine_ls_number_reflns 1090
_refine_ls_number_restraints 2
_refine_ls_restrained_S_all 1.075
_refine_ls_R_factor_all 0.0581
_refine_ls_R_factor_gt 0.0465
_refine_ls_shift/su_max 0.000
_refine_ls_shift/su_mean 0.000
_refine_ls_structure_factor_coef Fsqd
_refine_ls_weighting_details 'calc w=1/[\s^2^(Fo^2^)+(0.0866P)^2^+0.3353P] where P=(Fo^2^+2Fc^2^)/3'
_refine_ls_weighting_scheme calc
_refine_ls_wR_factor_gt 0.1265
_refine_ls_wR_factor_ref 0.1377
_reflns_number_gt 898
_reflns_number_total 1090
_reflns_threshold_expression >2sigma(I)
_cod_data_source_file cv2521.cif
_cod_data_source_block I
_cod_depositor_comments
;
The following automatic conversions were performed:
'_symmetry_cell_setting' value 'Monoclinic' changed to 'monoclinic'
according to '/home/saulius/struct/CIF-dictionaries/cif_core.dic'
dictionary named 'cif_core.dic' version 2.4.1 from 2010-06-29.

Automatic conversion script
Id: cif_fix_enum 1527 2010-12-29 10:47:43Z saulius 

The following automatic conversions were performed:

'_symmetry_cell_setting' value 'Monoclinic' changed to 'monoclinic'
according to /home/saulius/struct/CIF-dictionaries/cif_core.dic
dictionary named 'cif_core.dic' version 2.4.1 from 2010-06-29.

Automatic conversion script
Id: cif_fix_values 1715 2011-07-08 13:25:40Z adriana 
;
_cod_original_sg_symbol_H-M 'C c'
_cod_database_code 2221317
_cod_database_fobs_code 2221317

loop_
_symmetry_equiv_pos_as_xyz
'x, y, z'
'x, -y, z+1/2'
'x+1/2, y+1/2, z'
'x+1/2, -y+1/2, z+1/2'

loop_
_atom_site_type_symbol
_atom_site_label
_atom_site_fract_x
_atom_site_fract_y
_atom_site_fract_z
_atom_site_U_iso_or_equiv
_atom_site_adp_type
_atom_site_calc_flag
_atom_site_refinement_flags
_atom_site_occupancy
_atom_site_disorder_assembly
_atom_site_disorder_group
N N1 0.18964(17) 0.6052(6) 0.1521(2) 0.0432(8) Uani d . 1 . .
H H1 0.1776 0.6179 0.2126 0.052 Uiso calc R 1 . .
N N2 0.15740(18) 0.7600(7) 0.0684(2) 0.0475(8) Uani d . 1 . .
O O1 0.2584(2) 0.4124(5) 0.0501(2) 0.0577(8) Uani d . 1 . .
O O2 0.20359(16) 0.4399(5) 0.3488(2) 0.0511(8) Uani d . 1 . .
H H2 0.1965 0.4152 0.4084 0.077 Uiso calc R 1 . .
C C1 0.24015(19) 0.4354(7) 0.1362(2) 0.0371(8) Uani d . 1 . .
C C2 0.27283(19) 0.2675(7) 0.2264(3) 0.0369(8) Uani d . 1 . .
C C3 0.25343(18) 0.2669(6) 0.3267(3) 0.0370(8) Uani d . 1 . .
C C4 0.2836(2) 0.0878(7) 0.4024(3) 0.0465(10) Uani d . 1 . .
H H4 0.2699 0.0859 0.4675 0.056 Uiso calc R 1 . .
C C5 0.3333(2) -0.0845(8) 0.3810(3) 0.0524(11) Uani d . 1 . .
H H5 0.3533 -0.2032 0.4317 0.063 Uiso calc R 1 . .
C C6 0.3545(2) -0.0838(7) 0.2838(3) 0.0505(11) Uani d . 1 . .
H H6 0.3890 -0.1997 0.2699 0.061 Uiso calc R 1 . .
C C7 0.3240(2) 0.0891(7) 0.2088(3) 0.0422(9) Uani d . 1 . .
H H7 0.3380 0.0871 0.1439 0.051 Uiso calc R 1 . .
C C8 0.1097(3) 0.9202(8) 0.0854(3) 0.0531(11) Uani d . 1 . .
C C9 0.0802(3) 0.9560(10) 0.1848(4) 0.0681(13) Uani d . 1 . .
H H9A 0.0993 0.8241 0.2348 0.082 Uiso calc R 1 . .
H H9B 0.0976 1.1151 0.2170 0.082 Uiso calc R 1 . .
C C10 -0.0029(3) 0.9511(13) 0.1616(5) 0.0863(18) Uani d . 1 . .
H H10A -0.0200 0.9941 0.2253 0.104 Uiso calc R 1 . .
H H10B -0.0198 0.7824 0.1415 0.104 Uiso calc R 1 . .
C C11 -0.0380(3) 1.1323(12) 0.0730(5) 0.0874(17) Uani d . 1 . .
H H11A -0.0917 1.1123 0.0572 0.105 Uiso calc R 1 . .
H H11B -0.0266 1.3034 0.0961 0.105 Uiso calc R 1 . .
C C12 -0.0081(3) 1.0816(13) -0.0264(5) 0.0849(17) Uani d . 1 . .
H H12A -0.0253 0.9184 -0.0543 0.102 Uiso calc R 1 . .
H H12B -0.0280 1.2059 -0.0795 0.102 Uiso calc R 1 . .
C C13 0.0746(3) 1.0884(9) -0.0060(4) 0.0690(14) Uani d . 1 . .
H H13A 0.0914 1.2591 0.0096 0.083 Uiso calc R 1 . .
H H13B 0.0908 1.0354 -0.0691 0.083 Uiso calc R 1 . .

loop_
_atom_site_aniso_label
_atom_site_aniso_U_11
_atom_site_aniso_U_22
_atom_site_aniso_U_33
_atom_site_aniso_U_12
_atom_site_aniso_U_13
_atom_site_aniso_U_23
N1 0.0527(19) 0.059(2) 0.0189(15) 0.0072(17) 0.0087(13) 0.0043(13)
N2 0.0493(18) 0.067(2) 0.0256(16) 0.0066(17) 0.0075(13) 0.0104(14)
O1 0.082(2) 0.0684(18) 0.0267(14) 0.0165(16) 0.0210(13) 0.0059(12)
O2 0.0656(18) 0.0681(18) 0.0219(13) 0.0188(15) 0.0142(12) 0.0037(12)
C1 0.044(2) 0.046(2) 0.0212(19) -0.0032(16) 0.0065(15) -0.0014(14)
C2 0.0394(19) 0.046(2) 0.0239(18) -0.0062(16) 0.0031(14) -0.0038(14)
C3 0.0407(19) 0.0477(19) 0.0219(17) -0.0004(18) 0.0048(14) -0.0020(15)
C4 0.052(2) 0.059(2) 0.029(2) 0.004(2) 0.0115(17) 0.0057(17)
C5 0.056(3) 0.056(2) 0.043(3) 0.008(2) 0.0052(19) 0.0111(18)
C6 0.052(2) 0.055(2) 0.045(3) 0.0075(19) 0.014(2) -0.0001(18)
C7 0.048(2) 0.051(2) 0.0291(19) 0.0004(18) 0.0118(16) -0.0045(16)
C8 0.053(2) 0.073(3) 0.033(2) 0.002(2) 0.0079(18) 0.0075(19)
C9 0.075(3) 0.086(3) 0.043(3) 0.027(3) 0.012(2) 0.005(2)
C10 0.082(4) 0.110(5) 0.076(4) 0.015(3) 0.037(3) -0.001(3)
C11 0.072(3) 0.116(4) 0.072(4) 0.034(3) 0.008(3) -0.001(3)
C12 0.075(4) 0.115(5) 0.057(3) 0.023(3) -0.002(3) 0.003(3)
C13 0.075(3) 0.076(3) 0.053(3) 0.007(3) 0.007(2) 0.016(2)

loop_
_atom_type_symbol
_atom_type_description
_atom_type_scat_dispersion_real
_atom_type_scat_dispersion_imag
_atom_type_scat_source
C C 0.0033 0.0000 'International Tables Vol C Tables 4.2.6.8 and 6.1.1.4'
H H 0.0000 0.0000 'International Tables Vol C Tables 4.2.6.8 and 6.1.1.4'
N N 0.0061 0.0000 'International Tables Vol C Tables 4.2.6.8 and 6.1.1.4'
O O 0.0106 0.0000 'International Tables Vol C Tables 4.2.6.8 and 6.1.1.4'

loop_
_geom_angle_atom_site_label_1
_geom_angle_atom_site_label_2
_geom_angle_atom_site_label_3
_geom_angle_site_symmetry_1
_geom_angle_site_symmetry_3
_geom_angle
_geom_angle_publ_flag
C1 N1 N2 . . 118.4(3) ?
C1 N1 H1 . . 120.8 ?
N2 N1 H1 . . 120.8 ?
C8 N2 N1 . . 117.3(3) ?
C3 O2 H2 . . 109.5 ?
O1 C1 N1 . . 122.2(3) ?
O1 C1 C2 . . 120.3(3) ?
N1 C1 C2 . . 117.5(3) ?
C7 C2 C3 . . 117.3(3) ?
C7 C2 C1 . . 117.2(3) ?
C3 C2 C1 . . 125.4(3) ?
O2 C3 C4 . . 119.8(3) ?
O2 C3 C2 . . 119.9(3) ?
C4 C3 C2 . . 120.3(3) ?
C5 C4 C3 . . 120.1(4) ?
C5 C4 H4 . . 119.9 ?
C3 C4 H4 . . 119.9 ?
C4 C5 C6 . . 120.5(4) ?
C4 C5 H5 . . 119.7 ?
C6 C5 H5 . . 119.7 ?
C7 C6 C5 . . 119.4(4) ?
C7 C6 H6 . . 120.3 ?
C5 C6 H6 . . 120.3 ?
C6 C7 C2 . . 122.3(4) ?
C6 C7 H7 . . 118.8 ?
C2 C7 H7 . . 118.8 ?
N2 C8 C9 . . 128.0(4) ?
N2 C8 C13 . . 117.1(4) ?
C9 C8 C13 . . 114.8(4) ?
C10 C9 C8 . . 111.3(4) ?
C10 C9 H9A . . 109.4 ?
C8 C9 H9A . . 109.4 ?
C10 C9 H9B . . 109.4 ?
C8 C9 H9B . . 109.4 ?
H9A C9 H9B . . 108.0 ?
C9 C10 C11 . . 112.9(5) ?
C9 C10 H10A . . 109.0 ?
C11 C10 H10A . . 109.0 ?
C9 C10 H10B . . 109.0 ?
C11 C10 H10B . . 109.0 ?
H10A C10 H10B . . 107.8 ?
C12 C11 C10 . . 110.4(5) ?
C12 C11 H11A . . 109.6 ?
C10 C11 H11A . . 109.6 ?
C12 C11 H11B . . 109.6 ?
C10 C11 H11B . . 109.6 ?
H11A C11 H11B . . 108.1 ?
C13 C12 C11 . . 112.5(5) ?
C13 C12 H12A . . 109.1 ?
C11 C12 H12A . . 109.1 ?
C13 C12 H12B . . 109.1 ?
C11 C12 H12B . . 109.1 ?
H12A C12 H12B . . 107.8 ?
C12 C13 C8 . . 112.0(5) ?
C12 C13 H13A . . 109.2 ?
C8 C13 H13A . . 109.2 ?
C12 C13 H13B . . 109.2 ?
C8 C13 H13B . . 109.2 ?
H13A C13 H13B . . 107.9 ?

loop_
_geom_bond_atom_site_label_1
_geom_bond_atom_site_label_2
_geom_bond_site_symmetry_2
_geom_bond_distance
_geom_bond_publ_flag
N1 C1 . 1.344(5) ?
N1 N2 . 1.391(4) ?
N1 H1 . 0.8600 ?
N2 C8 . 1.277(5) ?
O1 C1 . 1.236(5) ?
O2 C3 . 1.373(4) ?
O2 H2 . 0.8200 ?
C1 C2 . 1.493(5) ?
C2 C7 . 1.391(5) ?
C2 C3 . 1.417(4) ?
C3 C4 . 1.398(5) ?
C4 C5 . 1.365(6) ?
C4 H4 . 0.9300 ?
C5 C6 . 1.394(6) ?
C5 H5 . 0.9300 ?
C6 C7 . 1.370(6) ?
C6 H6 . 0.9300 ?
C7 H7 . 0.9300 ?
C8 C9 . 1.510(6) ?
C8 C13 . 1.516(6) ?
C9 C10 . 1.493(8) ?
C9 H9A . 0.9700 ?
C9 H9B . 0.9700 ?
C10 C11 . 1.534(9) ?
C10 H10A . 0.9700 ?
C10 H10B . 0.9700 ?
C11 C12 . 1.526(9) ?
C11 H11A . 0.9700 ?
C11 H11B . 0.9700 ?
C12 C13 . 1.486(8) ?
C12 H12A . 0.9700 ?
C12 H12B . 0.9700 ?
C13 H13A . 0.9700 ?
C13 H13B . 0.9700 ?

loop_
_geom_hbond_atom_site_label_D
_geom_hbond_atom_site_label_H
_geom_hbond_atom_site_label_A
_geom_hbond_site_symmetry_A
_geom_hbond_distance_DH
_geom_hbond_distance_HA
_geom_hbond_distance_DA
_geom_hbond_angle_DHA
N1 H1 O2 . 0.86 1.97 2.655(4) 135.7
O2 H2 O1 2_565 0.82 2.15 2.704(4) 125.0

loop_
_cod_related_entry_id
_cod_related_entry_database
_cod_related_entry_code
1 ChemSpider 594616
